data_4113516
loop_
_publ_author_name
'Ned J. Hardman'
'Robert J. Wright'
'Andrew D. Phillips'
'Philip P. Power'

_publ_section_title
;
 Structures, Bonding, and Reaction Chemistry of the Neutral
 Organogallium(I) Compounds (GaAr)n (n= 1 or 2) (Ar = Terphenyl or Related
 Ligand): An Experimental Investigation of Ga-Ga Multiple Bonding
;
_journal_name_full 'Journal of the American Chemical Society'
_journal_page_first 2667
_journal_page_last 2679
_journal_paper_doi 10.1021/ja028579j
_journal_volume 125
_journal_year 2003
_chemical_formula_sum 'C48 H37 B F15 Ga'
_chemical_formula_weight 979.30
_chemical_melting_point 491
_chemical_name_common Ar'GaB(C6F5)3
_chemical_name_systematic
; 
 ? 
;
_space_group_IT_number 14
_symmetry_cell_setting monoclinic
_symmetry_space_group_name_Hall '-P 2ybc'
_symmetry_space_group_name_H-M 'P 1 21/c 1'
_atom_sites_solution_hydrogens geom
_atom_sites_solution_primary direct
_atom_sites_solution_secondary difmap
_audit_creation_method SHELXL-97
_cell_angle_alpha 90.00
_cell_angle_beta 102.876(5)
_cell_angle_gamma 90.00
_cell_formula_units_Z 8
_cell_length_a 17.216(2)
_cell_length_b 22.819(5)
_cell_length_c 22.301(3)
_cell_measurement_reflns_used 673
_cell_measurement_temperature 90(2)
_cell_measurement_theta_max 62.944
_cell_measurement_theta_min 4.484
_cell_volume 8541(2)
_computing_cell_refinement 'Bruker SAINT'
_computing_data_collection 'Bruker SMART'
_computing_data_reduction 'Bruker SAINT'
_computing_molecular_graphics 'SHELXTL 5, XP (Sheldrick, 1994)'
_computing_publication_material 'SHELXL-97 (Sheldrick, 1997)'
_computing_structure_refinement 'SHELXL-97 (Sheldrick, 1997)'
_computing_structure_solution 'SHELXS-97 (Sheldrick, 1990)'
_diffrn_ambient_temperature 90(2)
_diffrn_detector_area_resol_mean 8.3
_diffrn_measured_fraction_theta_full 0.991
_diffrn_measured_fraction_theta_max 0.991
_diffrn_measurement_device_type 'Bruker SMART 1000'
_diffrn_measurement_method \w
_diffrn_radiation_monochromator graphite
_diffrn_radiation_source 'normal-focus sealed tube'
_diffrn_radiation_type MoK\a
_diffrn_radiation_wavelength 0.71073
_diffrn_reflns_av_R_equivalents 0.0637
_diffrn_reflns_av_sigmaI/netI 0.0541
_diffrn_reflns_limit_h_max 22
_diffrn_reflns_limit_h_min -22
_diffrn_reflns_limit_k_max 29
_diffrn_reflns_limit_k_min -29
_diffrn_reflns_limit_l_max 28
_diffrn_reflns_limit_l_min -28
_diffrn_reflns_number 92403
_diffrn_reflns_theta_full 27.50
_diffrn_reflns_theta_max 27.50
_diffrn_reflns_theta_min 1.51
_diffrn_standards_decay_% <0.1
_diffrn_standards_interval_time
;
frames measured at beginning and end of data collection 
;
_diffrn_standards_number '50 frames remeasured'
_exptl_absorpt_coefficient_mu 0.745
_exptl_absorpt_correction_T_max 0.8473
_exptl_absorpt_correction_T_min 0.7753
_exptl_absorpt_correction_type empirical
_exptl_absorpt_process_details 'SADABS 2.0'
_exptl_crystal_colour colorless
_exptl_crystal_density_diffrn 1.523
_exptl_crystal_description block
_exptl_crystal_F_000 3968
_exptl_crystal_size_max 0.36
_exptl_crystal_size_mid 0.24
_exptl_crystal_size_min 0.23
_refine_diff_density_max 1.102
_refine_diff_density_min -0.744
_refine_diff_density_rms 0.090
_refine_ls_extinction_method none
_refine_ls_goodness_of_fit_ref 1.087
_refine_ls_hydrogen_treatment constr
_refine_ls_matrix_type full
_refine_ls_number_parameters 1171
_refine_ls_number_reflns 19434
_refine_ls_number_restraints 0
_refine_ls_restrained_S_all 1.087
_refine_ls_R_factor_all 0.0948
_refine_ls_R_factor_gt 0.0555
_refine_ls_shift/su_max 0.005
_refine_ls_shift/su_mean 0.000
_refine_ls_structure_factor_coef Fsqd
_refine_ls_weighting_details 'calc w=1/[\s^2^(Fo^2^)+(0.0560P)^2^+9.0650P] where P=(Fo^2^+2Fc^2^)/3'
_refine_ls_weighting_scheme calc
_refine_ls_wR_factor_gt 0.1165
_refine_ls_wR_factor_ref 0.1381
_reflns_number_gt 13461
_reflns_number_total 19434
_reflns_threshold_expression I>2/s(I)
_cod_data_source_file ja028579jsi20021203_051448.cif
_cod_data_source_block adp73
_cod_database_code 4113516

loop_
_symmetry_equiv_pos_as_xyz
'x, y, z'
'-x, y+1/2, -z+1/2'
'-x, -y, -z'
'x, -y-1/2, z-1/2'

loop_
_atom_site_label
_atom_site_type_symbol
_atom_site_fract_x
_atom_site_fract_y
_atom_site_fract_z
_atom_site_U_iso_or_equiv
_atom_site_adp_type
_atom_site_occupancy
_atom_site_symmetry_multiplicity
_atom_site_calc_flag
_atom_site_refinement_flags
Ga1 Ga 0.000048(19) 0.899431(14) 0.309481(15) 0.01480(8) Uani 1 1 d .
Ga2 Ga 0.49372(2) 0.109375(13) 0.191599(15) 0.01466(8) Uani 1 1 d .
F1 F 0.13130(10) 0.88259(8) 0.36918(9) 0.0240(4) Uani 1 1 d .
F2 F 0.27454(12) 0.88309(10) 0.44472(10) 0.0352(5) Uani 1 1 d .
F3 F 0.34937(12) 0.98595(11) 0.48331(10) 0.0407(6) Uani 1 1 d .
F4 F 0.27679(13) 1.08916(10) 0.44371(10) 0.0400(6) Uani 1 1 d .
F5 F 0.13467(12) 1.09018(8) 0.36414(10) 0.0302(5) Uani 1 1 d .
F6 F -0.11292(11) 1.02695(10) 0.24060(9) 0.0337(5) Uani 1 1 d .
F7 F -0.13166(14) 1.07226(12) 0.12776(10) 0.0498(7) Uani 1 1 d .
F8 F -0.00366(15) 1.08854(10) 0.07652(10) 0.0469(6) Uani 1 1 d .
F9 F 0.14349(13) 1.05778(10) 0.14135(10) 0.0414(6) Uani 1 1 d .
F10 F 0.16388(11) 1.01049(9) 0.25215(9) 0.0285(5) Uani 1 1 d .
F11 F -0.01979(10) 0.92920(7) 0.41858(8) 0.0203(4) Uani 1 1 d .
F12 F -0.10747(11) 0.97614(8) 0.49283(8) 0.0264(4) Uani 1 1 d .
F13 F -0.14856(12) 1.09129(9) 0.48323(9) 0.0317(5) Uani 1 1 d .
F14 F -0.10267(12) 1.15945(8) 0.39689(9) 0.0318(5) Uani 1 1 d .
F15 F -0.02439(12) 1.11382(8) 0.31910(9) 0.0296(5) Uani 1 1 d .
F16 F 0.50743(10) 0.07094(8) 0.07646(8) 0.0206(4) Uani 1 1 d .
F17 F 0.59886(11) 0.02335(8) 0.00520(8) 0.0239(4) Uani 1 1 d .
F18 F 0.66023(11) -0.08608(8) 0.02928(9) 0.0267(4) Uani 1 1 d .
F19 F 0.63581(11) -0.14538(8) 0.12970(9) 0.0261(4) Uani 1 1 d .
F20 F 0.55155(11) -0.09867(7) 0.20297(8) 0.0226(4) Uani 1 1 d .
F21 F 0.35996(11) 0.11746(8) 0.12639(9) 0.0238(4) Uani 1 1 d .
F22 F 0.22080(12) 0.10457(10) 0.04637(10) 0.0351(5) Uani 1 1 d .
F23 F 0.16221(12) -0.00395(11) 0.01117(9) 0.0404(6) Uani 1 1 d .
F24 F 0.24525(12) -0.10069(9) 0.06011(10) 0.0358(5) Uani 1 1 d .
F25 F 0.38272(11) -0.08969(8) 0.14337(9) 0.0255(4) Uani 1 1 d .
F26 F 0.61709(11) 0.01158(10) 0.26901(9) 0.0330(5) Uani 1 1 d .
F27 F 0.64535(12) -0.02386(11) 0.38669(9) 0.0390(5) Uani 1 1 d .
F28 F 0.52166(13) -0.05803(9) 0.43689(9) 0.0352(5) Uani 1 1 d .
F29 F 0.37246(13) -0.06173(10) 0.36552(9) 0.0361(5) Uani 1 1 d .
F30 F 0.34229(11) -0.02480(9) 0.24983(9) 0.0268(4) Uani 1 1 d .
B1 B 0.0352(2) 0.98893(15) 0.32091(16) 0.0170(7) Uani 1 1 d .
B2 B 0.4670(2) 0.01875(15) 0.18314(16) 0.0159(7) Uani 1 1 d .
C1 C -0.02757(17) 0.81696(12) 0.29564(13) 0.0141(6) Uani 1 1 d .
C2 C -0.00909(17) 0.79705(13) 0.24088(14) 0.0157(6) Uani 1 1 d .
C3 C -0.02203(19) 0.73879(14) 0.22302(15) 0.0217(7) Uani 1 1 d .
H3A H -0.0083 0.7252 0.1865 0.026 Uiso 1 1 calc R
C4 C -0.0552(2) 0.70048(14) 0.25893(15) 0.0231(7) Uani 1 1 d .
H4A H -0.0636 0.6606 0.2471 0.028 Uiso 1 1 calc R
C5 C -0.07583(19) 0.72050(14) 0.31190(15) 0.0224(7) Uani 1 1 d .
H5A H -0.1001 0.6942 0.3353 0.027 Uiso 1 1 calc R
C6 C -0.06197(18) 0.77833(13) 0.33184(14) 0.0181(6) Uani 1 1 d .
C7 C 0.01833(18) 0.84059(13) 0.19946(14) 0.0162(6) Uani 1 1 d .
C8 C -0.04051(19) 0.87152(14) 0.15613(14) 0.0197(7) Uani 1 1 d .
C9 C -0.0160(2) 0.91007(15) 0.11560(15) 0.0245(7) Uani 1 1 d .
H9A H -0.0548 0.9310 0.0865 0.029 Uiso 1 1 calc R
C10 C 0.0635(2) 0.91834(15) 0.11710(16) 0.0260(8) Uani 1 1 d .
H10A H 0.0790 0.9442 0.0885 0.031 Uiso 1 1 calc R
C11 C 0.1210(2) 0.88934(14) 0.15995(16) 0.0243(7) Uani 1 1 d .
H11A H 0.1757 0.8964 0.1613 0.029 Uiso 1 1 calc R
C12 C 0.09976(18) 0.84993(13) 0.20123(14) 0.0174(6) Uani 1 1 d .
C13 C -0.12881(19) 0.86057(16) 0.15085(16) 0.0282(8) Uani 1 1 d .
H13A H -0.1353 0.8429 0.1905 0.034 Uiso 1 1 calc R
C14 C -0.1779(2) 0.9169(2) 0.1406(2) 0.0435(10) Uani 1 1 d .
H14A H -0.1575 0.9444 0.1742 0.065 Uiso 1 1 calc R
H14B H -0.2338 0.9078 0.1398 0.065 Uiso 1 1 calc R
H14C H -0.1739 0.9345 0.1014 0.065 Uiso 1 1 calc R
C15 C -0.1601(2) 0.8164(2) 0.0996(2) 0.0445(10) Uani 1 1 d .
H15A H -0.1283 0.7804 0.1072 0.067 Uiso 1 1 calc R
H15B H -0.1561 0.8331 0.0600 0.067 Uiso 1 1 calc R
H15C H -0.2159 0.8073 0.0989 0.067 Uiso 1 1 calc R
C16 C 0.16456(18) 0.81465(15) 0.24362(15) 0.0226(7) Uani 1 1 d .
H16A H 0.1422 0.7995 0.2784 0.027 Uiso 1 1 calc R
C17 C 0.2391(2) 0.85053(17) 0.27104(17) 0.0315(8) Uani 1 1 d .
H17A H 0.2243 0.8842 0.2933 0.047 Uiso 1 1 calc R
H17B H 0.2635 0.8644 0.2379 0.047 Uiso 1 1 calc R
H17C H 0.2772 0.8260 0.2994 0.047 Uiso 1 1 calc R
C18 C 0.1864(2) 0.76172(17) 0.20822(18) 0.0377(9) Uani 1 1 d .
H18A H 0.1383 0.7390 0.1911 0.056 Uiso 1 1 calc R
H18B H 0.2247 0.7369 0.2362 0.056 Uiso 1 1 calc R
H18C H 0.2103 0.7754 0.1748 0.056 Uiso 1 1 calc R
C19 C -0.08628(19) 0.79814(13) 0.38921(14) 0.0194(7) Uani 1 1 d .
C20 C -0.0423(2) 0.78036(14) 0.44755(15) 0.0244(7) Uani 1 1 d .
C21 C -0.0662(2) 0.80128(16) 0.49952(16) 0.0329(9) Uani 1 1 d .
H21A H -0.0366 0.7904 0.5392 0.040 Uiso 1 1 calc R
C22 C -0.1313(2) 0.83713(16) 0.49472(18) 0.0358(9) Uani 1 1 d .
H22A H -0.1455 0.8515 0.5308 0.043 Uiso 1 1 calc R
C23 C -0.1756(2) 0.85218(16) 0.43805(17) 0.0313(8) Uani 1 1 d .
H23A H -0.2213 0.8762 0.4353 0.038 Uiso 1 1 calc R
C24 C -0.1551(2) 0.83316(14) 0.38408(16) 0.0231(7) Uani 1 1 d .
C25 C 0.0290(2) 0.73901(15) 0.45470(16) 0.0301(8) Uani 1 1 d .
H25A H 0.0187 0.7126 0.4180 0.036 Uiso 1 1 calc R
C26 C 0.1049(3) 0.77201(18) 0.4546(2) 0.0485(11) Uani 1 1 d .
H26A H 0.0974 0.7965 0.4177 0.073 Uiso 1 1 calc R
H26B H 0.1482 0.7441 0.4549 0.073 Uiso 1 1 calc R
H26C H 0.1184 0.7969 0.4913 0.073 Uiso 1 1 calc R
C27 C 0.0400(3) 0.70002(19) 0.51158(19) 0.0463(11) Uani 1 1 d .
H27A H 0.0864 0.6746 0.5137 0.069 Uiso 1 1 calc R
H27B H -0.0077 0.6758 0.5090 0.069 Uiso 1 1 calc R
H27C H 0.0482 0.7246 0.5485 0.069 Uiso 1 1 calc R
C28 C -0.2099(2) 0.84797(15) 0.32270(17) 0.0271(8) Uani 1 1 d .
H28A H -0.1899 0.8266 0.2900 0.032 Uiso 1 1 calc R
C29 C -0.2102(2) 0.91328(17) 0.30781(18) 0.0342(9) Uani 1 1 d .
H29A H -0.1557 0.9263 0.3091 0.051 Uiso 1 1 calc R
H29B H -0.2319 0.9353 0.3381 0.051 Uiso 1 1 calc R
H29C H -0.2433 0.9201 0.2666 0.051 Uiso 1 1 calc R
C30 C -0.2958(2) 0.82695(18) 0.3201(2) 0.0392(10) Uani 1 1 d .
H30A H -0.2954 0.7849 0.3291 0.059 Uiso 1 1 calc R
H30B H -0.3288 0.8341 0.2789 0.059 Uiso 1 1 calc R
H30C H -0.3178 0.8484 0.3506 0.059 Uiso 1 1 calc R
C31 C 0.12574(18) 0.98649(14) 0.36318(14) 0.0188(6) Uani 1 1 d .
C32 C 0.16597(18) 0.93627(14) 0.38579(14) 0.0192(7) Uani 1 1 d .
C33 C 0.23992(19) 0.93403(16) 0.42537(15) 0.0243(7) Uani 1 1 d .
C34 C 0.2773(2) 0.98586(17) 0.44500(15) 0.0279(8) Uani 1 1 d .
C35 C 0.2408(2) 1.03805(16) 0.42439(16) 0.0278(8) Uani 1 1 d .
C36 C 0.1672(2) 1.03752(14) 0.38379(15) 0.0232(7) Uani 1 1 d .
C37 C 0.02609(18) 1.01722(13) 0.25321(14) 0.0177(6) Uani 1 1 d .
C38 C -0.0471(2) 1.03407(15) 0.21770(16) 0.0250(7) Uani 1 1 d .
C39 C -0.0585(2) 1.05820(16) 0.15968(16) 0.0308(8) Uani 1 1 d .
C40 C 0.0061(2) 1.06666(15) 0.13368(16) 0.0301(8) Uani 1 1 d .
C41 C 0.0802(2) 1.05076(15) 0.16652(16) 0.0265(8) Uani 1 1 d .
C42 C 0.08921(19) 1.02654(13) 0.22434(15) 0.0208(7) Uani 1 1 d .
C43 C -0.01964(17) 1.01872(13) 0.36373(14) 0.0171(6) Uani 1 1 d .
C44 C -0.04250(18) 0.98734(13) 0.41009(14) 0.0177(6) Uani 1 1 d .
C45 C -0.08604(19) 1.00953(14) 0.44962(14) 0.0190(6) Uani 1 1 d .
C46 C -0.10688(19) 1.06821(15) 0.44514(15) 0.0227(7) Uani 1 1 d .
C47 C -0.0844(2) 1.10200(14) 0.40092(16) 0.0234(7) Uani 1 1 d .
C48 C -0.04266(19) 1.07729(14) 0.36134(15) 0.0213(7) Uani 1 1 d .
C49 C 0.51648(16) 0.19246(12) 0.20577(13) 0.0134(6) Uani 1 1 d .
C50 C 0.50942(17) 0.21338(13) 0.26353(14) 0.0151(6) Uani 1 1 d .
C51 C 0.52027(18) 0.27300(13) 0.27697(14) 0.0195(7) Uani 1 1 d .
H51A H 0.5139 0.2876 0.3155 0.023 Uiso 1 1 calc R
C52 C 0.54031(18) 0.31078(14) 0.23420(15) 0.0197(7) Uani 1 1 d .
H52A H 0.5475 0.3513 0.2434 0.024 Uiso 1 1 calc R
C53 C 0.54996(18) 0.28968(13) 0.17773(14) 0.0179(6) Uani 1 1 d .
H53A H 0.5657 0.3158 0.1495 0.021 Uiso 1 1 calc R
C54 C 0.53680(17) 0.23078(13) 0.16206(14) 0.0163(6) Uani 1 1 d .
C55 C 0.49730(19) 0.17112(13) 0.31246(14) 0.0199(7) Uani 1 1 d .
C56 C 0.4211(2) 0.15054(13) 0.31459(15) 0.0223(7) Uani 1 1 d .
C57 C 0.4144(2) 0.11164(15) 0.36155(17) 0.0303(8) Uani 1 1 d .
H57A H 0.3634 0.0967 0.3632 0.036 Uiso 1 1 calc R
C58 C 0.4800(3) 0.09457(15) 0.40533(16) 0.0356(10) Uani 1 1 d .
H58A H 0.4739 0.0681 0.4369 0.043 Uiso 1 1 calc R
C59 C 0.5543(3) 0.11558(16) 0.40363(17) 0.0344(9) Uani 1 1 d .
H59A H 0.5991 0.1039 0.4345 0.041 Uiso 1 1 calc R
C60 C 0.5648(2) 0.15338(15) 0.35781(15) 0.0257(7) Uani 1 1 d .
C61 C 0.34579(19) 0.17414(14) 0.27158(16) 0.0228(7) Uani 1 1 d .
H61A H 0.3615 0.1918 0.2350 0.027 Uiso 1 1 calc R
C62 C 0.2832(2) 0.12712(16) 0.24868(19) 0.0345(9) Uani 1 1 d .
H62A H 0.3063 0.0963 0.2276 0.052 Uiso 1 1 calc R
H62B H 0.2376 0.1447 0.2201 0.052 Uiso 1 1 calc R
H62C H 0.2654 0.1102 0.2837 0.052 Uiso 1 1 calc R
C63 C 0.3104(2) 0.22268(16) 0.30445(19) 0.0368(9) Uani 1 1 d .
H63A H 0.3508 0.2529 0.3186 0.055 Uiso 1 1 calc R
H63B H 0.2930 0.2061 0.3398 0.055 Uiso 1 1 calc R
H63C H 0.2646 0.2402 0.2760 0.055 Uiso 1 1 calc R
C64 C 0.6484(2) 0.17577(17) 0.35733(16) 0.0310(8) Uani 1 1 d .
H64A H 0.6436 0.2035 0.3220 0.037 Uiso 1 1 calc R
C65 C 0.7030(3) 0.1259(2) 0.3475(3) 0.0579(13) Uani 1 1 d .
H65A H 0.7559 0.1416 0.3472 0.087 Uiso 1 1 calc R
H65B H 0.6809 0.1067 0.3081 0.087 Uiso 1 1 calc R
H65C H 0.7074 0.0973 0.3809 0.087 Uiso 1 1 calc R
C66 C 0.6852(3) 0.2093(2) 0.4160(2) 0.0530(12) Uani 1 1 d .
H66A H 0.7386 0.2229 0.4140 0.080 Uiso 1 1 calc R
H66B H 0.6891 0.1834 0.4517 0.080 Uiso 1 1 calc R
H66C H 0.6516 0.2431 0.4201 0.080 Uiso 1 1 calc R
C67 C 0.5452(2) 0.20965(13) 0.10006(15) 0.0202(7) Uani 1 1 d .
C68 C 0.6163(2) 0.18171(15) 0.09429(16) 0.0268(8) Uani 1 1 d .
C69 C 0.6221(2) 0.16299(17) 0.03573(19) 0.0372(10) Uani 1 1 d .
H69A H 0.6693 0.1439 0.0307 0.045 Uiso 1 1 calc R
C70 C 0.5608(3) 0.17175(17) -0.01464(18) 0.0426(11) Uani 1 1 d .
H70A H 0.5657 0.1582 -0.0539 0.051 Uiso 1 1 calc R
C71 C 0.4922(3) 0.19991(16) -0.00877(17) 0.0385(10) Uani 1 1 d .
H71A H 0.4506 0.2062 -0.0441 0.046 Uiso 1 1 calc R
C72 C 0.4830(2) 0.21932(14) 0.04850(15) 0.0266(8) Uani 1 1 d .
C73 C 0.6863(2) 0.17317(16) 0.14876(18) 0.0299(8) Uani 1 1 d .
H73A H 0.6743 0.1951 0.1845 0.036 Uiso 1 1 calc R
C74 C 0.6979(2) 0.10881(17) 0.1672(2) 0.0373(9) Uani 1 1 d .
H74A H 0.6486 0.0934 0.1762 0.056 Uiso 1 1 calc R
H74B H 0.7413 0.1053 0.2038 0.056 Uiso 1 1 calc R
H74C H 0.7112 0.0864 0.1334 0.056 Uiso 1 1 calc R
C75 C 0.7636(2) 0.19839(18) 0.1359(2) 0.0454(11) Uani 1 1 d .
H75A H 0.7557 0.2399 0.1248 0.068 Uiso 1 1 calc R
H75B H 0.7778 0.1768 0.1019 0.068 Uiso 1 1 calc R
H75C H 0.8065 0.1946 0.1728 0.068 Uiso 1 1 calc R
C76 C 0.4083(2) 0.25349(14) 0.05306(16) 0.0306(8) Uani 1 1 d .
H76A H 0.4054 0.2546 0.0973 0.037 Uiso 1 1 calc R
C77 C 0.4147(3) 0.31674(18) 0.0317(3) 0.0641(16) Uani 1 1 d .
H77A H 0.4642 0.3343 0.0552 0.096 Uiso 1 1 calc R
H77B H 0.3691 0.3394 0.0385 0.096 Uiso 1 1 calc R
H77C H 0.4151 0.3170 -0.0122 0.096 Uiso 1 1 calc R
C78 C 0.3312(2) 0.22637(17) 0.01675(18) 0.0383(9) Uani 1 1 d .
H78A H 0.3273 0.1858 0.0302 0.057 Uiso 1 1 calc R
H78B H 0.3312 0.2270 -0.0272 0.057 Uiso 1 1 calc R
H78C H 0.2857 0.2489 0.0239 0.057 Uiso 1 1 calc R
C79 C 0.52660(17) -0.01071(13) 0.14428(14) 0.0154(6) Uani 1 1 d .
C80 C 0.54055(17) 0.01672(13) 0.09187(14) 0.0161(6) Uani 1 1 d .
C81 C 0.58602(18) -0.00633(14) 0.05412(14) 0.0175(6) Uani 1 1 d .
C82 C 0.61769(18) -0.06185(14) 0.06633(14) 0.0180(6) Uani 1 1 d .
C83 C 0.60529(18) -0.09159(13) 0.11715(14) 0.0179(6) Uani 1 1 d .
C84 C 0.56122(18) -0.06605(13) 0.15468(14) 0.0162(6) Uani 1 1 d .
C85 C 0.37776(18) 0.01394(14) 0.13913(14) 0.0184(6) Uani 1 1 d .
C86 C 0.33298(19) 0.06106(14) 0.11210(15) 0.0207(7) Uani 1 1 d .
C87 C 0.26116(19) 0.05666(16) 0.07002(15) 0.0259(8) Uani 1 1 d .
C88 C 0.23188(19) 0.00193(18) 0.05220(15) 0.0279(8) Uani 1 1 d .
C89 C 0.2733(2) -0.04714(16) 0.07716(16) 0.0265(8) Uani 1 1 d .
C90 C 0.34454(19) -0.04021(14) 0.12019(15) 0.0208(7) Uani 1 1 d .
C91 C 0.47870(18) -0.00484(12) 0.25328(14) 0.0158(6) Uani 1 1 d .
C92 C 0.55404(19) -0.00654(14) 0.29150(15) 0.0215(7) Uani 1 1 d .
C93 C 0.5706(2) -0.02480(16) 0.35229(15) 0.0259(7) Uani 1 1 d .
C94 C 0.5087(2) -0.04299(14) 0.37741(15) 0.0246(7) Uani 1 1 d .
C95 C 0.4328(2) -0.04348(14) 0.34120(15) 0.0224(7) Uani 1 1 d .
C96 C 0.41917(19) -0.02415(13) 0.28117(15) 0.0191(7) Uani 1 1 d .

loop_
_atom_site_aniso_label
_atom_site_aniso_U_11
_atom_site_aniso_U_22
_atom_site_aniso_U_33
_atom_site_aniso_U_23
_atom_site_aniso_U_13
_atom_site_aniso_U_12
Ga1 0.01656(16) 0.01169(16) 0.01700(17) 0.00018(13) 0.00552(13) -0.00065(13)
Ga2 0.01876(17) 0.01078(16) 0.01575(17) -0.00034(13) 0.00665(13) -0.00075(13)
F1 0.0209(9) 0.0173(9) 0.0337(11) -0.0006(8) 0.0057(8) -0.0046(7)
F2 0.0249(10) 0.0438(13) 0.0342(12) 0.0128(10) 0.0007(9) 0.0067(9)
F3 0.0235(11) 0.0711(17) 0.0249(11) -0.0086(11) -0.0002(9) -0.0120(11)
F4 0.0364(12) 0.0455(13) 0.0422(13) -0.0269(11) 0.0173(10) -0.0239(10)
F5 0.0357(11) 0.0191(10) 0.0406(12) -0.0069(9) 0.0185(10) -0.0045(8)
F6 0.0233(10) 0.0531(14) 0.0281(11) 0.0090(10) 0.0129(9) 0.0125(9)
F7 0.0458(14) 0.0728(18) 0.0323(13) 0.0216(12) 0.0121(11) 0.0321(13)
F8 0.0741(17) 0.0443(14) 0.0292(12) 0.0157(11) 0.0264(12) 0.0094(12)
F9 0.0494(14) 0.0506(14) 0.0335(12) -0.0066(10) 0.0294(11) -0.0194(11)
F10 0.0223(10) 0.0393(12) 0.0275(11) -0.0081(9) 0.0132(9) -0.0053(9)
F11 0.0239(9) 0.0155(9) 0.0243(10) -0.0023(7) 0.0113(8) -0.0024(7)
F12 0.0331(11) 0.0287(10) 0.0216(10) 0.0035(8) 0.0149(9) -0.0032(8)
F13 0.0419(12) 0.0317(11) 0.0280(11) -0.0008(9) 0.0221(10) 0.0080(9)
F14 0.0460(12) 0.0193(10) 0.0364(12) 0.0054(9) 0.0228(10) 0.0136(9)
F15 0.0460(12) 0.0175(9) 0.0338(11) 0.0085(8) 0.0271(10) 0.0059(9)
F16 0.0236(9) 0.0201(9) 0.0210(9) 0.0013(8) 0.0110(8) 0.0022(7)
F17 0.0279(10) 0.0290(10) 0.0180(9) 0.0060(8) 0.0119(8) 0.0016(8)
F18 0.0317(11) 0.0294(11) 0.0238(10) -0.0016(8) 0.0166(9) 0.0068(8)
F19 0.0346(11) 0.0177(9) 0.0302(11) 0.0015(8) 0.0161(9) 0.0082(8)
F20 0.0328(10) 0.0155(9) 0.0241(10) 0.0068(7) 0.0163(8) 0.0029(8)
F21 0.0260(10) 0.0178(9) 0.0292(11) 0.0006(8) 0.0098(8) -0.0051(8)
F22 0.0257(10) 0.0450(13) 0.0343(12) 0.0188(10) 0.0063(9) 0.0054(9)
F23 0.0240(11) 0.0700(16) 0.0242(11) 0.0039(11) -0.0006(9) -0.0144(11)
F24 0.0351(12) 0.0411(13) 0.0340(12) -0.0160(10) 0.0138(10) -0.0208(10)
F25 0.0292(10) 0.0169(9) 0.0331(11) -0.0031(8) 0.0127(9) -0.0040(8)
F26 0.0218(10) 0.0603(14) 0.0187(10) 0.0006(10) 0.0083(8) -0.0065(10)
F27 0.0336(12) 0.0647(16) 0.0180(10) 0.0040(10) 0.0042(9) 0.0069(11)
F28 0.0546(14) 0.0342(12) 0.0195(10) 0.0058(9) 0.0143(10) 0.0023(10)
F29 0.0440(13) 0.0428(13) 0.0286(11) 0.0002(10) 0.0236(10) -0.0139(10)
F30 0.0216(10) 0.0362(11) 0.0258(10) 0.0001(9) 0.0122(8) -0.0038(8)
B1 0.0204(17) 0.0135(16) 0.0192(18) -0.0002(13) 0.0091(15) 0.0004(13)
B2 0.0174(16) 0.0157(16) 0.0168(17) -0.0005(13) 0.0082(14) -0.0010(13)
C1 0.0150(14) 0.0107(14) 0.0156(15) -0.0007(11) 0.0014(12) 0.0005(11)
C2 0.0149(14) 0.0150(15) 0.0168(15) -0.0002(12) 0.0025(12) 0.0004(11)
C3 0.0259(17) 0.0224(16) 0.0176(16) -0.0035(13) 0.0066(14) -0.0014(13)
C4 0.0306(18) 0.0150(15) 0.0247(18) -0.0043(13) 0.0078(15) -0.0017(13)
C5 0.0286(17) 0.0176(16) 0.0227(17) 0.0017(13) 0.0094(15) -0.0034(13)
C6 0.0205(15) 0.0164(15) 0.0172(16) -0.0020(12) 0.0038(13) 0.0008(12)
C7 0.0207(15) 0.0121(14) 0.0170(15) -0.0025(12) 0.0066(13) -0.0014(12)
C8 0.0231(16) 0.0222(16) 0.0137(15) -0.0020(13) 0.0038(13) 0.0002(13)
C9 0.0311(18) 0.0233(17) 0.0200(17) 0.0043(13) 0.0073(15) 0.0064(14)
C10 0.040(2) 0.0199(17) 0.0232(17) -0.0028(14) 0.0183(16) -0.0041(15)
C11 0.0240(17) 0.0238(17) 0.0296(19) -0.0059(14) 0.0157(15) -0.0049(14)
C12 0.0200(15) 0.0158(15) 0.0180(16) -0.0073(12) 0.0077(13) -0.0002(12)
C13 0.0198(17) 0.040(2) 0.0231(18) 0.0097(16) 0.0005(14) 0.0001(15)
C14 0.026(2) 0.056(3) 0.048(3) 0.008(2) 0.0069(19) 0.0068(19)
C15 0.031(2) 0.054(3) 0.043(2) -0.002(2) -0.0028(19) -0.0089(19)
C16 0.0183(16) 0.0259(17) 0.0234(17) -0.0023(14) 0.0042(14) 0.0034(13)
C17 0.0184(17) 0.044(2) 0.033(2) -0.0039(17) 0.0069(15) -0.0020(15)
C18 0.034(2) 0.040(2) 0.036(2) -0.0084(18) 0.0018(18) 0.0148(17)
C19 0.0307(17) 0.0110(14) 0.0190(16) -0.0027(12) 0.0109(14) -0.0084(13)
C20 0.039(2) 0.0171(16) 0.0184(17) 0.0005(13) 0.0092(15) -0.0053(14)
C21 0.054(2) 0.0267(19) 0.0187(17) -0.0024(14) 0.0091(17) -0.0071(17)
C22 0.056(3) 0.0251(19) 0.035(2) -0.0110(16) 0.028(2) -0.0108(18)
C23 0.034(2) 0.0276(19) 0.038(2) -0.0083(16) 0.0190(18) -0.0078(15)
C24 0.0278(17) 0.0172(16) 0.0282(18) -0.0047(13) 0.0145(15) -0.0082(13)
C25 0.055(2) 0.0161(16) 0.0183(17) -0.0013(13) 0.0071(17) 0.0046(16)
C26 0.050(3) 0.032(2) 0.071(3) 0.009(2) 0.029(2) 0.0118(19)
C27 0.066(3) 0.038(2) 0.034(2) 0.0142(19) 0.009(2) 0.010(2)
C28 0.0220(17) 0.0294(18) 0.032(2) -0.0064(15) 0.0113(15) -0.0036(14)
C29 0.0274(19) 0.037(2) 0.039(2) 0.0007(17) 0.0104(17) 0.0023(16)
C30 0.0265(19) 0.047(2) 0.047(2) -0.010(2) 0.0134(18) -0.0082(17)
C31 0.0186(15) 0.0226(16) 0.0183(16) -0.0032(13) 0.0107(13) -0.0035(12)
C32 0.0190(15) 0.0214(16) 0.0184(16) -0.0027(13) 0.0065(13) -0.0052(13)
C33 0.0189(16) 0.038(2) 0.0178(16) 0.0035(14) 0.0072(14) 0.0025(14)
C34 0.0196(16) 0.051(2) 0.0146(16) -0.0071(15) 0.0065(14) -0.0087(16)
C35 0.0269(18) 0.036(2) 0.0248(18) -0.0168(15) 0.0148(15) -0.0161(15)
C36 0.0268(17) 0.0230(17) 0.0240(17) -0.0069(14) 0.0147(15) -0.0068(14)
C37 0.0240(16) 0.0132(15) 0.0195(16) -0.0003(12) 0.0123(14) 0.0008(12)
C38 0.0273(17) 0.0271(18) 0.0250(18) 0.0052(14) 0.0149(15) 0.0085(14)
C39 0.038(2) 0.0299(19) 0.0260(19) 0.0079(15) 0.0094(17) 0.0166(16)
C40 0.051(2) 0.0223(18) 0.0224(18) 0.0062(14) 0.0200(17) 0.0049(16)
C41 0.037(2) 0.0230(17) 0.0265(18) -0.0044(14) 0.0220(17) -0.0073(15)
C42 0.0241(16) 0.0151(15) 0.0263(18) -0.0060(13) 0.0124(14) -0.0039(13)
C43 0.0161(14) 0.0192(15) 0.0179(16) -0.0008(12) 0.0076(13) 0.0000(12)
C44 0.0183(15) 0.0142(15) 0.0200(16) 0.0015(12) 0.0030(13) -0.0015(12)
C45 0.0224(16) 0.0237(16) 0.0125(15) 0.0019(12) 0.0072(13) -0.0047(13)
C46 0.0231(17) 0.0265(17) 0.0209(17) -0.0024(14) 0.0098(14) 0.0034(14)
C47 0.0290(17) 0.0177(16) 0.0255(18) 0.0015(13) 0.0104(15) 0.0049(13)
C48 0.0264(17) 0.0202(16) 0.0207(16) 0.0061(13) 0.0124(14) 0.0036(13)
C49 0.0113(13) 0.0134(14) 0.0159(15) -0.0003(11) 0.0039(12) -0.0002(11)
C50 0.0150(14) 0.0143(14) 0.0159(15) 0.0006(12) 0.0032(12) 0.0031(11)
C51 0.0246(16) 0.0185(16) 0.0166(16) -0.0046(12) 0.0073(13) 0.0039(13)
C52 0.0191(15) 0.0144(15) 0.0262(17) -0.0027(13) 0.0067(14) -0.0003(12)
C53 0.0186(15) 0.0158(15) 0.0215(16) 0.0025(12) 0.0092(13) -0.0008(12)
C54 0.0162(14) 0.0150(15) 0.0187(15) 0.0004(12) 0.0062(13) 0.0009(12)
C55 0.0308(17) 0.0138(14) 0.0171(16) 0.0018(12) 0.0094(14) 0.0055(13)
C56 0.0352(19) 0.0130(15) 0.0233(17) -0.0047(13) 0.0165(15) 0.0003(13)
C57 0.049(2) 0.0192(17) 0.032(2) -0.0037(15) 0.0281(18) -0.0022(16)
C58 0.075(3) 0.0194(17) 0.0174(17) 0.0029(14) 0.0202(19) 0.0088(18)
C59 0.053(2) 0.0288(19) 0.0227(19) 0.0054(15) 0.0111(18) 0.0153(18)
C60 0.0365(19) 0.0237(17) 0.0178(16) -0.0015(13) 0.0080(15) 0.0096(15)
C61 0.0252(17) 0.0191(16) 0.0277(18) -0.0016(14) 0.0137(15) -0.0051(13)
C62 0.034(2) 0.031(2) 0.043(2) -0.0100(17) 0.0180(18) -0.0124(16)
C63 0.039(2) 0.0249(19) 0.048(2) -0.0086(17) 0.0126(19) 0.0051(16)
C64 0.033(2) 0.035(2) 0.0225(18) 0.0052(16) 0.0011(16) 0.0107(16)
C65 0.034(2) 0.055(3) 0.083(4) -0.018(3) 0.010(2) 0.007(2)
C66 0.064(3) 0.056(3) 0.038(3) -0.014(2) 0.009(2) -0.016(2)
C67 0.0311(18) 0.0115(14) 0.0228(17) -0.0021(12) 0.0162(15) -0.0075(13)
C68 0.0326(19) 0.0220(17) 0.0316(19) -0.0075(15) 0.0197(16) -0.0085(14)
C69 0.047(2) 0.030(2) 0.044(2) -0.0112(18) 0.031(2) -0.0121(18)
C70 0.076(3) 0.035(2) 0.026(2) -0.0097(17) 0.029(2) -0.021(2)
C71 0.068(3) 0.028(2) 0.0186(18) 0.0002(15) 0.0090(19) -0.0064(19)
C72 0.045(2) 0.0172(16) 0.0171(16) 0.0014(13) 0.0067(16) -0.0072(15)
C73 0.0253(18) 0.0288(19) 0.040(2) -0.0136(16) 0.0161(16) -0.0026(15)
C74 0.0234(18) 0.043(2) 0.047(2) -0.0049(19) 0.0112(18) -0.0028(16)
C75 0.034(2) 0.035(2) 0.075(3) -0.022(2) 0.029(2) -0.0100(17)
C76 0.045(2) 0.0196(17) 0.0200(18) 0.0006(14) -0.0078(16) 0.0042(15)
C77 0.058(3) 0.021(2) 0.097(4) 0.015(2) -0.019(3) -0.003(2)
C78 0.050(2) 0.029(2) 0.031(2) 0.0007(16) -0.0033(19) -0.0029(18)
C79 0.0166(14) 0.0169(15) 0.0132(14) -0.0021(12) 0.0040(12) -0.0022(12)
C80 0.0159(14) 0.0125(14) 0.0189(16) 0.0032(12) 0.0019(13) 0.0015(11)
C81 0.0171(15) 0.0227(16) 0.0132(15) 0.0018(12) 0.0044(12) -0.0039(12)
C82 0.0163(15) 0.0219(16) 0.0172(15) -0.0058(12) 0.0067(13) 0.0010(12)
C83 0.0193(15) 0.0139(15) 0.0210(16) -0.0009(12) 0.0055(13) 0.0003(12)
C84 0.0199(15) 0.0157(15) 0.0145(15) 0.0008(12) 0.0071(13) -0.0037(12)
C85 0.0191(15) 0.0229(16) 0.0161(15) 0.0016(13) 0.0099(13) -0.0016(12)
C86 0.0210(16) 0.0235(17) 0.0197(16) 0.0015(13) 0.0088(14) -0.0031(13)
C87 0.0194(16) 0.041(2) 0.0195(17) 0.0107(15) 0.0081(14) 0.0009(15)
C88 0.0172(16) 0.053(2) 0.0147(16) 0.0019(16) 0.0069(14) -0.0081(16)
C89 0.0264(18) 0.0330(19) 0.0235(18) -0.0074(15) 0.0129(15) -0.0116(15)
C90 0.0212(16) 0.0227(17) 0.0215(17) -0.0031(13) 0.0117(14) -0.0044(13)
C91 0.0223(15) 0.0108(14) 0.0170(15) -0.0032(11) 0.0104(13) -0.0001(12)
C92 0.0242(17) 0.0240(17) 0.0203(16) 0.0005(13) 0.0133(14) -0.0005(13)
C93 0.0287(18) 0.0308(19) 0.0183(17) -0.0012(14) 0.0057(15) 0.0057(15)
C94 0.044(2) 0.0187(16) 0.0145(16) 0.0006(13) 0.0126(15) 0.0048(15)
C95 0.0340(19) 0.0174(16) 0.0218(17) -0.0020(13) 0.0191(15) -0.0031(14)
C96 0.0233(16) 0.0135(15) 0.0230(17) -0.0014(12) 0.0107(14) 0.0009(12)

loop_
_atom_type_symbol
_atom_type_description
_atom_type_scat_dispersion_real
_atom_type_scat_dispersion_imag
_atom_type_scat_source
C C 0.0033 0.0016 'International Tables Vol C Tables 4.2.6.8 and 6.1.1.4'
H H 0.0000 0.0000 'International Tables Vol C Tables 4.2.6.8 and 6.1.1.4'
B B 0.0013 0.0007 'International Tables Vol C Tables 4.2.6.8 and 6.1.1.4'
F F 0.0171 0.0103 'International Tables Vol C Tables 4.2.6.8 and 6.1.1.4'
Ga Ga 0.2307 1.6083 'International Tables Vol C Tables 4.2.6.8 and 6.1.1.4'

loop_
_geom_angle_atom_site_label_1
_geom_angle_atom_site_label_2
_geom_angle_atom_site_label_3
_geom_angle
C1 Ga1 B1 176.44(13)
C1 Ga1 F1 95.75(9)
B1 Ga1 F1 83.05(11)
C49 Ga2 B2 175.51(13)
C32 F1 Ga1 107.88(17)
C37 B1 C43 115.5(3)
C37 B1 C31 115.7(3)
C43 B1 C31 106.2(3)
C37 B1 Ga1 107.8(2)
C43 B1 Ga1 106.5(2)
C31 B1 Ga1 104.2(2)
C91 B2 C79 114.7(3)
C91 B2 C85 117.1(2)
C79 B2 C85 105.8(2)
C91 B2 Ga2 105.1(2)
C79 B2 Ga2 107.5(2)
C85 B2 Ga2 106.0(2)
C2 C1 C6 120.0(3)
C2 C1 Ga1 110.8(2)
C6 C1 Ga1 129.1(2)
C3 C2 C1 120.3(3)
C3 C2 C7 120.5(3)
C1 C2 C7 118.9(3)
C4 C3 C2 119.7(3)
C5 C4 C3 120.0(3)
C4 C5 C6 121.7(3)
C5 C6 C1 118.2(3)
C5 C6 C19 119.7(3)
C1 C6 C19 122.1(3)
C12 C7 C8 119.8(3)
C12 C7 C2 122.0(3)
C8 C7 C2 118.2(3)
C9 C8 C7 118.8(3)
C9 C8 C13 119.8(3)
C7 C8 C13 121.3(3)
C10 C9 C8 121.0(3)
C9 C10 C11 120.5(3)
C10 C11 C12 120.9(3)
C11 C12 C7 119.0(3)
C11 C12 C16 119.2(3)
C7 C12 C16 121.6(3)
C8 C13 C14 112.6(3)
C8 C13 C15 110.2(3)
C14 C13 C15 110.7(3)
C12 C16 C17 113.5(3)
C12 C16 C18 109.1(3)
C17 C16 C18 110.3(3)
C20 C19 C24 120.4(3)
C20 C19 C6 120.3(3)
C24 C19 C6 119.3(3)
C21 C20 C19 118.0(3)
C21 C20 C25 120.2(3)
C19 C20 C25 121.8(3)
C22 C21 C20 121.7(4)
C23 C22 C21 120.0(3)
C22 C23 C24 121.6(4)
C23 C24 C19 118.3(3)
C23 C24 C28 118.9(3)
C19 C24 C28 122.7(3)
C26 C25 C27 110.2(3)
C26 C25 C20 111.5(3)
C27 C25 C20 113.3(3)
C24 C28 C29 112.6(3)
C24 C28 C30 111.3(3)
C29 C28 C30 109.8(3)
C32 C31 C36 113.4(3)
C32 C31 B1 125.3(3)
C36 C31 B1 121.1(3)
C31 C32 F1 119.3(3)
C31 C32 C33 125.7(3)
F1 C32 C33 115.0(3)
F2 C33 C34 120.3(3)
F2 C33 C32 121.5(3)
C34 C33 C32 118.2(3)
F3 C34 C33 120.5(3)
F3 C34 C35 120.0(3)
C33 C34 C35 119.5(3)
F4 C35 C34 120.0(3)
F4 C35 C36 120.4(3)
C34 C35 C36 119.6(3)
F5 C36 C35 117.1(3)
F5 C36 C31 119.4(3)
C35 C36 C31 123.5(3)
C38 C37 C42 113.4(3)
C38 C37 B1 122.1(3)
C42 C37 B1 124.6(3)
F6 C38 C39 116.6(3)
F6 C38 C37 118.9(3)
C39 C38 C37 124.5(3)
F7 C39 C40 119.6(3)
F7 C39 C38 120.9(3)
C40 C39 C38 119.5(3)
F8 C40 C41 120.7(3)
F8 C40 C39 120.6(3)
C41 C40 C39 118.7(3)
F9 C41 C40 119.4(3)
F9 C41 C42 120.4(3)
C40 C41 C42 120.2(3)
F10 C42 C41 115.9(3)
F10 C42 C37 120.4(3)
C41 C42 C37 123.7(3)
C44 C43 C48 113.5(3)
C44 C43 B1 121.2(3)
C48 C43 B1 125.0(3)
C45 C44 F11 116.3(3)
C45 C44 C43 125.1(3)
F11 C44 C43 118.6(3)
F12 C45 C44 121.8(3)
F12 C45 C46 119.5(3)
C44 C45 C46 118.7(3)
F13 C46 C47 120.8(3)
F13 C46 C45 120.2(3)
C47 C46 C45 119.0(3)
F14 C47 C46 119.7(3)
F14 C47 C48 120.2(3)
C46 C47 C48 120.1(3)
F15 C48 C47 115.6(3)
F15 C48 C43 120.8(3)
C47 C48 C43 123.6(3)
C50 C49 C54 120.6(3)
C50 C49 Ga2 115.1(2)
C54 C49 Ga2 124.3(2)
C51 C50 C49 119.5(3)
C51 C50 C55 120.1(3)
C49 C50 C55 120.1(3)
C52 C51 C50 120.0(3)
C51 C52 C53 120.4(3)
C52 C53 C54 121.0(3)
C53 C54 C49 118.4(3)
C53 C54 C67 119.8(3)
C49 C54 C67 121.8(3)
C56 C55 C60 120.2(3)
C56 C55 C50 121.4(3)
C60 C55 C50 118.4(3)
C57 C56 C55 118.2(3)
C57 C56 C61 119.6(3)
C55 C56 C61 121.9(3)
C58 C57 C56 121.3(4)
C57 C58 C59 120.3(3)
C58 C59 C60 121.0(4)
C59 C60 C55 119.0(3)
C59 C60 C64 119.5(3)
C55 C60 C64 121.5(3)
C62 C61 C63 110.0(3)
C62 C61 C56 113.5(3)
C63 C61 C56 109.1(3)
C65 C64 C66 110.3(3)
C65 C64 C60 111.3(3)
C66 C64 C60 111.9(3)
C72 C67 C68 121.0(3)
C72 C67 C54 119.5(3)
C68 C67 C54 119.5(3)
C69 C68 C67 117.8(3)
C69 C68 C73 119.9(3)
C67 C68 C73 122.3(3)
C70 C69 C68 121.1(4)
C69 C70 C71 120.6(4)
C70 C71 C72 120.7(4)
C71 C72 C67 118.6(3)
C71 C72 C76 119.5(3)
C67 C72 C76 121.7(3)
C68 C73 C74 111.8(3)
C68 C73 C75 111.6(3)
C74 C73 C75 110.2(3)
C78 C76 C72 113.8(3)
C78 C76 C77 109.4(3)
C72 C76 C77 109.9(3)
C84 C79 C80 113.5(3)
C84 C79 B2 125.6(3)
C80 C79 B2 120.5(3)
F16 C80 C81 116.9(3)
F16 C80 C79 118.4(3)
C81 C80 C79 124.7(3)
F17 C81 C80 121.6(3)
F17 C81 C82 119.5(3)
C80 C81 C82 118.9(3)
F18 C82 C83 120.7(3)
F18 C82 C81 120.2(3)
C83 C82 C81 119.1(3)
F19 C83 C84 120.3(3)
F19 C83 C82 119.8(3)
C84 C83 C82 119.9(3)
F20 C84 C83 115.7(3)
F20 C84 C79 120.6(3)
C83 C84 C79 123.7(3)
C86 C85 C90 114.1(3)
C86 C85 B2 124.7(3)
C90 C85 B2 120.8(3)
C87 C86 C85 124.7(3)
C87 C86 F21 115.4(3)
C85 C86 F21 119.9(3)
F22 C87 C88 120.3(3)
F22 C87 C86 121.1(3)
C88 C87 C86 118.6(3)
F23 C88 C87 120.2(3)
F23 C88 C89 119.8(3)
C87 C88 C89 120.0(3)
F24 C89 C88 120.5(3)
F24 C89 C90 120.5(3)
C88 C89 C90 119.0(3)
F25 C90 C85 119.7(3)
F25 C90 C89 116.7(3)
C85 C90 C89 123.6(3)
C96 C91 C92 113.6(3)
C96 C91 B2 126.4(3)
C92 C91 B2 120.0(3)
F26 C92 C91 118.7(3)
F26 C92 C93 116.5(3)
C91 C92 C93 124.8(3)
F27 C93 C94 120.2(3)
F27 C93 C92 121.0(3)
C94 C93 C92 118.8(3)
F28 C94 C93 120.5(3)
F28 C94 C95 120.4(3)
C93 C94 C95 119.0(3)
F29 C95 C94 119.1(3)
F29 C95 C96 120.8(3)
C94 C95 C96 120.1(3)
F30 C96 C95 115.7(3)
F30 C96 C91 120.6(3)
C95 C96 C91 123.7(3)

loop_
_geom_bond_atom_site_label_1
_geom_bond_atom_site_label_2
_geom_bond_distance
Ga1 C1 1.949(3)
Ga1 B1 2.129(3)
Ga1 F1 2.3844(19)
Ga2 C49 1.948(3)
Ga2 B2 2.118(3)
F1 C32 1.377(3)
F2 C33 1.333(4)
F3 C34 1.340(4)
F4 C35 1.346(4)
F5 C36 1.357(4)
F6 C38 1.352(4)
F7 C39 1.341(4)
F8 C40 1.344(4)
F9 C41 1.342(4)
F10 C42 1.348(4)
F11 C44 1.384(3)
F12 C45 1.343(3)
F13 C46 1.336(4)
F14 C47 1.346(4)
F15 C48 1.346(3)
F16 C80 1.374(3)
F17 C81 1.344(3)
F18 C82 1.340(3)
F19 C83 1.340(3)
F20 C84 1.350(3)
F21 C86 1.381(4)
F22 C87 1.339(4)
F23 C88 1.343(4)
F24 C89 1.337(4)
F25 C90 1.350(4)
F26 C92 1.358(3)
F27 C93 1.344(4)
F28 C94 1.340(4)
F29 C95 1.341(4)
F30 C96 1.352(4)
B1 C37 1.617(5)
B1 C43 1.633(4)
B1 C31 1.633(5)
B2 C91 1.624(4)
B2 C79 1.628(4)
B2 C85 1.632(5)
C1 C2 1.404(4)
C1 C6 1.412(4)
C2 C3 1.392(4)
C2 C7 1.502(4)
C3 C4 1.391(5)
C4 C5 1.385(4)
C5 C6 1.396(4)
C6 C19 1.502(4)
C7 C12 1.410(4)
C7 C8 1.422(4)
C8 C9 1.393(4)
C8 C13 1.519(4)
C9 C10 1.374(5)
C10 C11 1.382(5)
C11 C12 1.393(4)
C12 C16 1.522(4)
C13 C14 1.526(5)
C13 C15 1.529(5)
C16 C17 1.530(5)
C16 C18 1.535(5)
C19 C20 1.412(5)
C19 C24 1.413(5)
C20 C21 1.398(5)
C20 C25 1.528(5)
C21 C22 1.372(6)
C22 C23 1.366(6)
C23 C24 1.396(5)
C24 C28 1.517(5)
C25 C26 1.509(6)
C25 C27 1.526(5)
C28 C29 1.526(5)
C28 C30 1.544(5)
C31 C32 1.375(4)
C31 C36 1.390(4)
C32 C33 1.379(4)
C33 C34 1.371(5)
C34 C35 1.377(5)
C35 C36 1.383(5)
C37 C38 1.385(5)
C37 C42 1.397(4)
C38 C39 1.380(5)
C39 C40 1.377(5)
C40 C41 1.370(5)
C41 C42 1.379(5)
C43 C44 1.385(4)
C43 C48 1.392(4)
C44 C45 1.375(4)
C45 C46 1.384(5)
C46 C47 1.374(5)
C47 C48 1.377(4)
C49 C50 1.404(4)
C49 C54 1.410(4)
C50 C51 1.397(4)
C50 C55 1.505(4)
C51 C52 1.385(4)
C52 C53 1.392(4)
C53 C54 1.395(4)
C54 C67 1.501(4)
C55 C56 1.404(5)
C55 C60 1.419(5)
C56 C57 1.397(5)
C56 C61 1.529(5)
C57 C58 1.375(5)
C58 C59 1.375(6)
C59 C60 1.379(5)
C60 C64 1.530(5)
C61 C62 1.526(5)
C61 C63 1.528(5)
C64 C65 1.522(5)
C64 C66 1.527(5)
C67 C72 1.403(5)
C67 C68 1.412(5)
C68 C69 1.399(5)
C68 C73 1.521(5)
C69 C70 1.375(6)
C70 C71 1.376(6)
C71 C72 1.394(5)
C72 C76 1.527(5)
C73 C74 1.526(5)
C73 C75 1.534(5)
C76 C78 1.523(5)
C76 C77 1.531(5)
C79 C84 1.394(4)
C79 C80 1.393(4)
C80 C81 1.375(4)
C81 C82 1.382(4)
C82 C83 1.378(4)
C83 C84 1.378(4)
C85 C86 1.381(4)
C85 C90 1.387(4)
C86 C87 1.379(5)
C87 C88 1.372(5)
C88 C89 1.376(5)
C89 C90 1.388(5)
C91 C96 1.384(4)
C91 C92 1.385(4)
C92 C93 1.386(5)
C93 C94 1.373(5)
C94 C95 1.374(5)
C95 C96 1.379(4)

loop_
_geom_torsion_atom_site_label_1
_geom_torsion_atom_site_label_2
_geom_torsion_atom_site_label_3
_geom_torsion_atom_site_label_4
_geom_torsion
C1 Ga1 F1 C32 179.98(19)
B1 Ga1 F1 C32 3.35(19)
C1 Ga1 B1 C37 52(2)
F1 Ga1 B1 C37 122.3(2)
C1 Ga1 B1 C43 176(2)
F1 Ga1 B1 C43 -113.2(2)
C1 Ga1 B1 C31 -72(2)
F1 Ga1 B1 C31 -1.16(18)
C49 Ga2 B2 C91 -22.0(17)
C49 Ga2 B2 C79 -144.6(15)
C49 Ga2 B2 C85 102.6(16)
B1 Ga1 C1 C2 -22(2)
F1 Ga1 C1 C2 -91.7(2)
B1 Ga1 C1 C6 159(2)
F1 Ga1 C1 C6 88.7(3)
C6 C1 C2 C3 -2.2(4)
Ga1 C1 C2 C3 178.2(2)
C6 C1 C2 C7 172.8(3)
Ga1 C1 C2 C7 -6.8(3)
C1 C2 C3 C4 1.5(5)
C7 C2 C3 C4 -173.4(3)
C2 C3 C4 C5 0.6(5)
C3 C4 C5 C6 -2.1(5)
C4 C5 C6 C1 1.4(5)
C4 C5 C6 C19 179.3(3)
C2 C1 C6 C5 0.7(4)
Ga1 C1 C6 C5 -179.8(2)
C2 C1 C6 C19 -177.1(3)
Ga1 C1 C6 C19 2.4(4)
C3 C2 C7 C12 -88.3(4)
C1 C2 C7 C12 96.7(3)
C3 C2 C7 C8 89.7(4)
C1 C2 C7 C8 -85.3(4)
C12 C7 C8 C9 0.8(4)
C2 C7 C8 C9 -177.2(3)
C12 C7 C8 C13 177.1(3)
C2 C7 C8 C13 -0.8(4)
C7 C8 C9 C10 0.0(5)
C13 C8 C9 C10 -176.4(3)
C8 C9 C10 C11 -1.4(5)
C9 C10 C11 C12 1.9(5)
C10 C11 C12 C7 -1.0(5)
C10 C11 C12 C16 174.3(3)
C8 C7 C12 C11 -0.3(4)
C2 C7 C12 C11 177.6(3)
C8 C7 C12 C16 -175.5(3)
C2 C7 C12 C16 2.4(4)
C9 C8 C13 C14 -43.5(4)
C7 C8 C13 C14 140.2(3)
C9 C8 C13 C15 80.6(4)
C7 C8 C13 C15 -95.7(4)
C11 C12 C16 C17 41.9(4)
C7 C12 C16 C17 -142.9(3)
C11 C12 C16 C18 -81.5(4)
C7 C12 C16 C18 93.7(4)
C5 C6 C19 C20 73.8(4)
C1 C6 C19 C20 -108.4(4)
C5 C6 C19 C24 -104.2(4)
C1 C6 C19 C24 73.6(4)
C24 C19 C20 C21 -3.7(5)
C6 C19 C20 C21 178.4(3)
C24 C19 C20 C25 175.6(3)
C6 C19 C20 C25 -2.3(5)
C19 C20 C21 C22 1.2(5)
C25 C20 C21 C22 -178.1(3)
C20 C21 C22 C23 1.5(6)
C21 C22 C23 C24 -1.7(5)
C22 C23 C24 C19 -0.8(5)
C22 C23 C24 C28 175.9(3)
C20 C19 C24 C23 3.5(5)
C6 C19 C24 C23 -178.6(3)
C20 C19 C24 C28 -173.0(3)
C6 C19 C24 C28 4.9(4)
C21 C20 C25 C26 -94.4(4)
C19 C20 C25 C26 86.3(4)
C21 C20 C25 C27 30.6(5)
C19 C20 C25 C27 -148.7(3)
C23 C24 C28 C29 68.9(4)
C19 C24 C28 C29 -114.7(3)
C23 C24 C28 C30 -54.9(4)
C19 C24 C28 C30 121.6(3)
C37 B1 C31 C32 -119.3(3)
C43 B1 C31 C32 111.0(3)
Ga1 B1 C31 C32 -1.2(4)
C37 B1 C31 C36 66.0(4)
C43 B1 C31 C36 -63.7(4)
Ga1 B1 C31 C36 -175.9(2)
C36 C31 C32 F1 179.7(3)
B1 C31 C32 F1 4.6(5)
C36 C31 C32 C33 0.4(5)
B1 C31 C32 C33 -174.6(3)
Ga1 F1 C32 C31 -5.0(3)
Ga1 F1 C32 C33 174.4(2)
C31 C32 C33 F2 -179.7(3)
F1 C32 C33 F2 1.0(4)
C31 C32 C33 C34 0.7(5)
F1 C32 C33 C34 -178.6(3)
F2 C33 C34 F3 0.7(5)
C32 C33 C34 F3 -179.7(3)
F2 C33 C34 C35 179.8(3)
C32 C33 C34 C35 -0.7(5)
F3 C34 C35 F4 -1.4(5)
C33 C34 C35 F4 179.6(3)
F3 C34 C35 C36 178.6(3)
C33 C34 C35 C36 -0.5(5)
F4 C35 C36 F5 1.1(4)
C34 C35 C36 F5 -178.9(3)
F4 C35 C36 C31 -178.3(3)
C34 C35 C36 C31 1.8(5)
C32 C31 C36 F5 179.0(3)
B1 C31 C36 F5 -5.7(4)
C32 C31 C36 C35 -1.7(5)
B1 C31 C36 C35 173.6(3)
C43 B1 C37 C38 -40.5(4)
C31 B1 C37 C38 -165.5(3)
Ga1 B1 C37 C38 78.4(3)
C43 B1 C37 C42 140.3(3)
C31 B1 C37 C42 15.3(4)
Ga1 B1 C37 C42 -100.8(3)
C42 C37 C38 F6 179.7(3)
B1 C37 C38 F6 0.4(5)
C42 C37 C38 C39 -0.5(5)
B1 C37 C38 C39 -179.8(3)
F6 C38 C39 F7 -1.6(5)
C37 C38 C39 F7 178.6(3)
F6 C38 C39 C40 180.0(3)
C37 C38 C39 C40 0.2(6)
F7 C39 C40 F8 -0.4(5)
C38 C39 C40 F8 178.1(3)
F7 C39 C40 C41 -178.5(3)
C38 C39 C40 C41 -0.1(5)
F8 C40 C41 F9 0.7(5)
C39 C40 C41 F9 178.8(3)
F8 C40 C41 C42 -177.8(3)
C39 C40 C41 C42 0.3(5)
F9 C41 C42 F10 -0.7(4)
C40 C41 C42 F10 177.8(3)
F9 C41 C42 C37 -179.2(3)
C40 C41 C42 C37 -0.7(5)
C38 C37 C42 F10 -177.7(3)
B1 C37 C42 F10 1.6(5)
C38 C37 C42 C41 0.7(5)
B1 C37 C42 C41 180.0(3)
C37 B1 C43 C44 154.3(3)
C31 B1 C43 C44 -75.9(3)
Ga1 B1 C43 C44 34.7(3)
C37 B1 C43 C48 -30.8(4)
C31 B1 C43 C48 98.9(4)
Ga1 B1 C43 C48 -150.4(3)
C48 C43 C44 C45 2.1(5)
B1 C43 C44 C45 177.5(3)
C48 C43 C44 F11 -177.2(3)
B1 C43 C44 F11 -1.8(4)
F11 C44 C45 F12 -2.0(4)
C43 C44 C45 F12 178.6(3)
F11 C44 C45 C46 176.8(3)
C43 C44 C45 C46 -2.5(5)
F12 C45 C46 F13 -0.5(5)
C44 C45 C46 F13 -179.4(3)
F12 C45 C46 C47 179.8(3)
C44 C45 C46 C47 0.9(5)
F13 C46 C47 F14 1.8(5)
C45 C46 C47 F14 -178.5(3)
F13 C46 C47 C48 -178.9(3)
C45 C46 C47 C48 0.8(5)
F14 C47 C48 F15 -1.6(5)
C46 C47 C48 F15 179.1(3)
F14 C47 C48 C43 178.1(3)
C46 C47 C48 C43 -1.2(5)
C44 C43 C48 F15 179.5(3)
B1 C43 C48 F15 4.3(5)
C44 C43 C48 C47 -0.2(5)
B1 C43 C48 C47 -175.4(3)
B2 Ga2 C49 C50 1.3(17)
B2 Ga2 C49 C54 -177.2(15)
C54 C49 C50 C51 2.0(4)
Ga2 C49 C50 C51 -176.6(2)
C54 C49 C50 C55 -172.8(3)
Ga2 C49 C50 C55 8.7(4)
C49 C50 C51 C52 -2.0(4)
C55 C50 C51 C52 172.7(3)
C50 C51 C52 C53 -0.2(5)
C51 C52 C53 C54 2.4(5)
C52 C53 C54 C49 -2.5(4)
C52 C53 C54 C67 178.1(3)
C50 C49 C54 C53 0.3(4)
Ga2 C49 C54 C53 178.6(2)
C50 C49 C54 C67 179.7(3)
Ga2 C49 C54 C67 -1.9(4)
C51 C50 C55 C56 100.8(4)
C49 C50 C55 C56 -84.5(4)
C51 C50 C55 C60 -77.6(4)
C49 C50 C55 C60 97.1(4)
C60 C55 C56 C57 -1.2(5)
C50 C55 C56 C57 -179.6(3)
C60 C55 C56 C61 172.4(3)
C50 C55 C56 C61 -6.0(4)
C55 C56 C57 C58 1.2(5)
C61 C56 C57 C58 -172.6(3)
C56 C57 C58 C59 -0.1(5)
C57 C58 C59 C60 -0.9(5)
C58 C59 C60 C55 0.8(5)
C58 C59 C60 C64 -179.9(3)
C56 C55 C60 C59 0.3(5)
C50 C55 C60 C59 178.7(3)
C56 C55 C60 C64 -179.0(3)
C50 C55 C60 C64 -0.6(5)
C57 C56 C61 C62 -45.0(4)
C55 C56 C61 C62 141.4(3)
C57 C56 C61 C63 78.1(4)
C55 C56 C61 C63 -95.5(4)
C59 C60 C64 C65 64.2(5)
C55 C60 C64 C65 -116.5(4)
C59 C60 C64 C66 -59.7(4)
C55 C60 C64 C66 119.6(4)
C53 C54 C67 C72 -79.4(4)
C49 C54 C67 C72 101.2(4)
C53 C54 C67 C68 99.0(4)
C49 C54 C67 C68 -80.5(4)
C72 C67 C68 C69 -1.2(5)
C54 C67 C68 C69 -179.6(3)
C72 C67 C68 C73 177.0(3)
C54 C67 C68 C73 -1.3(5)
C67 C68 C69 C70 0.3(5)
C73 C68 C69 C70 -178.0(3)
C68 C69 C70 C71 0.8(6)
C69 C70 C71 C72 -1.0(6)
C70 C71 C72 C67 0.1(5)
C70 C71 C72 C76 176.5(3)
C68 C67 C72 C71 1.0(5)
C54 C67 C72 C71 179.4(3)
C68 C67 C72 C76 -175.3(3)
C54 C67 C72 C76 3.0(5)
C69 C68 C73 C74 -71.2(4)
C67 C68 C73 C74 110.5(4)
C69 C68 C73 C75 52.7(4)
C67 C68 C73 C75 -125.5(3)
C71 C72 C76 C78 46.1(4)
C67 C72 C76 C78 -137.6(3)
C71 C72 C76 C77 -77.0(4)
C67 C72 C76 C77 99.3(4)
C91 B2 C79 C84 26.5(4)
C85 B2 C79 C84 -104.1(3)
Ga2 B2 C79 C84 142.9(3)
C91 B2 C79 C80 -160.4(3)
C85 B2 C79 C80 69.0(3)
Ga2 B2 C79 C80 -44.0(3)
C84 C79 C80 F16 178.4(3)
B2 C79 C80 F16 4.6(4)
C84 C79 C80 C81 -2.1(4)
B2 C79 C80 C81 -176.0(3)
F16 C80 C81 F17 1.4(4)
C79 C80 C81 F17 -178.1(3)
F16 C80 C81 C82 -177.2(3)
C79 C80 C81 C82 3.3(5)
F17 C81 C82 F18 -0.6(4)
C80 C81 C82 F18 178.0(3)
F17 C81 C82 C83 179.0(3)
C80 C81 C82 C83 -2.4(4)
F18 C82 C83 F19 -0.2(4)
C81 C82 C83 F19 -179.8(3)
F18 C82 C83 C84 -179.9(3)
C81 C82 C83 C84 0.5(5)
F19 C83 C84 F20 -0.3(4)
C82 C83 C84 F20 179.4(3)
F19 C83 C84 C79 -179.1(3)
C82 C83 C84 C79 0.6(5)
C80 C79 C84 F20 -178.6(3)
B2 C79 C84 F20 -5.1(5)
C80 C79 C84 C83 0.1(4)
B2 C79 C84 C83 173.6(3)
C91 B2 C85 C86 119.2(3)
C79 B2 C85 C86 -111.6(3)
Ga2 B2 C85 C86 2.4(4)
C91 B2 C85 C90 -68.5(4)
C79 B2 C85 C90 60.8(4)
Ga2 B2 C85 C90 174.8(2)
C90 C85 C86 C87 0.3(5)
B2 C85 C86 C87 173.1(3)
C90 C85 C86 F21 -179.1(3)
B2 C85 C86 F21 -6.3(5)
C85 C86 C87 F22 179.2(3)
F21 C86 C87 F22 -1.4(4)
C85 C86 C87 C88 -1.4(5)
F21 C86 C87 C88 178.0(3)
F22 C87 C88 F23 -0.4(5)
C86 C87 C88 F23 -179.8(3)
F22 C87 C88 C89 -179.3(3)
C86 C87 C88 C89 1.3(5)
F23 C88 C89 F24 1.1(5)
C87 C88 C89 F24 -180.0(3)
F23 C88 C89 C90 -179.0(3)
C87 C88 C89 C90 -0.1(5)
C86 C85 C90 F25 -180.0(3)
B2 C85 C90 F25 6.9(4)
C86 C85 C90 C89 1.0(5)
B2 C85 C90 C89 -172.1(3)
F24 C89 C90 F25 -0.3(4)
C88 C89 C90 F25 179.9(3)
F24 C89 C90 C85 178.8(3)
C88 C89 C90 C85 -1.1(5)
C79 B2 C91 C96 -130.7(3)
C85 B2 C91 C96 -5.8(4)
Ga2 B2 C91 C96 111.5(3)
C79 B2 C91 C92 49.8(4)
C85 B2 C91 C92 174.7(3)
Ga2 B2 C91 C92 -68.0(3)
C96 C91 C92 F26 -179.8(3)
B2 C91 C92 F26 -0.3(4)
C96 C91 C92 C93 -0.8(5)
B2 C91 C92 C93 178.8(3)
F26 C92 C93 F27 0.5(5)
C91 C92 C93 F27 -178.5(3)
F26 C92 C93 C94 179.4(3)
C91 C92 C93 C94 0.3(5)
F27 C93 C94 F28 2.3(5)
C92 C93 C94 F28 -176.5(3)
F27 C93 C94 C95 180.0(3)
C92 C93 C94 C95 1.2(5)
F28 C94 C95 F29 -3.0(5)
C93 C94 C95 F29 179.4(3)
F28 C94 C95 C96 175.6(3)
C93 C94 C95 C96 -2.1(5)
F29 C95 C96 F30 0.3(4)
C94 C95 C96 F30 -178.2(3)
F29 C95 C96 C91 -179.9(3)
C94 C95 C96 C91 1.6(5)
C92 C91 C96 F30 179.7(3)
B2 C91 C96 F30 0.1(5)
C92 C91 C96 C95 -0.1(4)
B2 C91 C96 C95 -179.7(3)
